data_9005561
loop_
_publ_author_name
'Schreyer, W.'
'Hughes, J. M.'
'Bernhardt, H. J.'
'Kalt, A.'
'Prowatke, S.'
'Ertl, A.'

_publ_section_title
;Reexamination of olenite from the type locality: detection of boron in
 tetrahedral coordination Note: z-coordinate for AlY and y-coordinate for H
 were altered by Hughes, Aug 2003
;
_journal_name_full 'European Journal of Mineralogy'
_journal_page_first 935
_journal_page_last 942
_journal_paper_doi 10.1127/0935-1221/2002/0014-0935
_journal_volume 14
_journal_year 2002
_chemical_formula_sum 'Al8.469 B3.438 H3 Na0.58 O31 Si5.562'
_chemical_name_mineral Olenite
_space_group_IT_number 160
_symmetry_space_group_name_Hall 'R 3 -2"'
_symmetry_space_group_name_H-M 'R 3 m :H'
_cell_angle_alpha 90
_cell_angle_beta 90
_cell_angle_gamma 120
_cell_formula_units_Z 3
_cell_length_a 15.792
_cell_length_b 15.792
_cell_length_c 7.0878
_cell_volume 1530.793
_exptl_crystal_density_diffrn 3.040
_cod_original_cell_volume 1530.792
_cod_original_sg_symbol_H-M 'R 3 m'
_cod_original_formula_sum 'Na.58 Al8.469 Si5.562 B3.438 O31 H3'
_cod_database_code 9005561

loop_
_symmetry_equiv_pos_as_xyz
x,y,z
2/3+x,1/3+y,1/3+z
1/3+x,2/3+y,2/3+z
x,x-y,z
2/3+x,1/3+x-y,1/3+z
1/3+x,2/3+x-y,2/3+z
-y,-x,z
2/3-y,1/3-x,1/3+z
1/3-y,2/3-x,2/3+z
-x+y,y,z
2/3-x+y,1/3+y,1/3+z
1/3-x+y,2/3+y,2/3+z
-y,x-y,z
2/3-y,1/3+x-y,1/3+z
1/3-y,2/3+x-y,2/3+z
-x+y,-x,z
2/3-x+y,1/3-x,1/3+z
1/3-x+y,2/3-x,2/3+z

loop_
_atom_site_aniso_label
_atom_site_aniso_U_11
_atom_site_aniso_U_22
_atom_site_aniso_U_33
_atom_site_aniso_U_12
_atom_site_aniso_U_13
_atom_site_aniso_U_23
NaX 0.02400 0.02400 0.02100 0.01200 0.00000 0.00000
AlY 0.00670 0.00860 0.01090 0.00430 0.00130 0.00260
AlZ 0.00730 0.00900 0.00690 0.00407 0.00070 -0.00020
SiT 0.00510 0.00493 0.00500 0.00237 -0.00010 -0.00060
BT 0.00510 0.00493 0.00500 0.00237 -0.00010 -0.00060
B 0.00910 0.01040 0.00610 0.00520 -0.00010 -0.00020
O1 0.02320 0.02320 0.01200 0.01160 0.00000 0.00000
O2 0.01780 0.00810 0.01380 0.00405 0.00020 0.00040
O3 0.02440 0.01300 0.00750 0.01220 -0.00070 -0.00035
O4 0.01060 0.01700 0.01070 0.00850 -0.00070 -0.00140
O5 0.01830 0.01090 0.01140 0.00915 0.00060 0.00030
O6 0.01000 0.00990 0.00810 0.00410 0.00060 0.00000
O7 0.00890 0.00840 0.00770 0.00290 0.00030 -0.00120
O8 0.00760 0.01110 0.01020 0.00460 0.00030 0.00230

loop_
_atom_site_label
_atom_site_fract_x
_atom_site_fract_y
_atom_site_fract_z
_atom_site_occupancy
_atom_site_U_iso_or_equiv
_atom_site_type_symbol
_atom_site_attached_hydrogens
NaX 0.00000 0.00000 0.25000 0.58000 0.02292 Na 0
AlY 0.27260 0.54520 0.32600 0.82300 0.00849 Al 0
AlZ 0.29652 0.25998 0.63031 1.00000 0.00775 Al 0
SiT 0.19171 0.18969 0.02370 0.92700 0.00509 Si 0
BT 0.19171 0.18969 0.02370 0.07300 0.00509 B 0
B 0.10907 0.21814 0.47520 1.00000 0.00836 B 0
O1 0.00000 0.00000 0.79400 1.00000 0.01963 O 0
O2 0.06031 0.12062 0.51410 1.00000 0.01431 O 0
O3 0.26050 0.13025 0.52980 1.00000 0.01368 O 0
O4 0.09467 0.18934 0.09660 1.00000 0.01203 O 0
O5 0.18740 0.09370 0.11860 1.00000 0.01267 O 0
O6 0.19402 0.18334 0.79600 1.00000 0.00975 O 0
O7 0.28704 0.28646 0.09850 1.00000 0.00899 O 0
O8 0.20938 0.27003 0.45920 1.00000 0.00963 O 0
H 0.20500 0.41000 0.08500 1.00000 -0.00304 H 0

loop_
_cod_changelog_entry_id
_cod_changelog_entry_author
_cod_changelog_entry_date
_cod_changelog_entry_text
1
;cod-tools version 3.8.0
Id: cif_guess_AMCSD_atom_types 9581 2023-05-17 12:35:41Z saulius
;
2023-05-23T09:19:19+03:00
;Derived atom types and hydrogen counts
from atom names that follow the AMCSD naming convention
(Wat == water, O-H == hydroxyl).
;
